data_4116630
loop_
_publ_author_name
'Douglas E. Berning'
'Bruce C. Noll'
'Daniel L. DuBois'

_publ_section_title
;
 Relative Hydride, Proton, and Hydrogen Atom Transfer Abilities of
 [HM(diphosphine)2]PF6 Complexes (M = Pt, Ni)
;
_journal_name_full 'Journal of the American Chemical Society'
_journal_page_first 11432
_journal_page_last 11447
_journal_paper_doi 10.1021/ja991888y
_journal_volume 121
_journal_year 1999
_chemical_formula_sum 'C14 H36 P4 Pt'
_chemical_formula_weight 523.40
_chemical_name_common Pt(dmpp)~2~
_chemical_name_systematic
;
 ?
;
_space_group_IT_number 15
_symmetry_cell_setting monoclinic
_symmetry_space_group_name_Hall '-C 2yc'
_symmetry_space_group_name_H-M 'C 1 2/c 1'
_atom_sites_solution_hydrogens refall
_atom_sites_solution_primary direct
_atom_sites_solution_secondary difmap
_audit_creation_method SHELXL-97
_cell_angle_alpha 90.00
_cell_angle_beta 123.879(7)
_cell_angle_gamma 90.00
_cell_formula_units_Z 4
_cell_length_a 17.481(6)
_cell_length_b 9.892(3)
_cell_length_c 14.524(5)
_cell_measurement_reflns_used 6120
_cell_measurement_temperature 160(2)
_cell_measurement_theta_max 31.14
_cell_measurement_theta_min 2.49
_cell_volume 2085.1(12)
_computing_cell_refinement 'Siemens SAINT'
_computing_data_collection 'Siemens SMART'
_computing_data_reduction 'Siemens SAINT'
_computing_molecular_graphics 'Siemens SHELXTL'
_computing_publication_material 'Siemens SHELXTL'
_computing_structure_refinement 'SHELXL-97 (Sheldrick, 1997)'
_computing_structure_solution 'SHELXS-97 (Sheldrick, 1990)'
_diffrn_ambient_temperature 160(2)
_diffrn_measured_fraction_theta_full 0.935
_diffrn_measured_fraction_theta_max 0.935
_diffrn_measurement_device_type 'Siemens SMART CCD'
_diffrn_measurement_method '\w scans'
_diffrn_radiation_monochromator graphite
_diffrn_radiation_source 'sealed tube'
_diffrn_radiation_type MoK\a
_diffrn_radiation_wavelength 0.71073
_diffrn_reflns_av_R_equivalents 0.039
_diffrn_reflns_av_sigmaI/netI 0.0307
_diffrn_reflns_limit_h_max 20
_diffrn_reflns_limit_h_min -24
_diffrn_reflns_limit_k_max 14
_diffrn_reflns_limit_k_min 0
_diffrn_reflns_limit_l_max 21
_diffrn_reflns_limit_l_min 0
_diffrn_reflns_number 12788
_diffrn_reflns_theta_full 31.14
_diffrn_reflns_theta_max 31.14
_diffrn_reflns_theta_min 2.49
_exptl_absorpt_coefficient_mu 7.025
_exptl_absorpt_correction_T_max 0.32
_exptl_absorpt_correction_T_min 0.18
_exptl_absorpt_correction_type multi-scan
_exptl_absorpt_process_details 'Blessing, Acta Cryst. (1995) A51 33-38.'
_exptl_crystal_colour colorless
_exptl_crystal_density_diffrn 1.667
_exptl_crystal_density_meas ?
_exptl_crystal_description 'rhombic bloc'
_exptl_crystal_F_000 1032
_exptl_crystal_size_max 0.38
_exptl_crystal_size_mid 0.37
_exptl_crystal_size_min 0.21
_refine_diff_density_max 1.432
_refine_diff_density_min -3.053
_refine_diff_density_rms 0.163
_refine_ls_extinction_coef 0.00009(8)
_refine_ls_extinction_expression Fc^*^=kFc[1+0.001xFc^2^\l^3^/sin(2\q)]^-1/4^
_refine_ls_extinction_method SHELXL
_refine_ls_goodness_of_fit_ref 1.113
_refine_ls_hydrogen_treatment mixed
_refine_ls_matrix_type full
_refine_ls_number_parameters 160
_refine_ls_number_reflns 3155
_refine_ls_number_restraints 0
_refine_ls_restrained_S_all 1.113
_refine_ls_R_factor_all 0.0223
_refine_ls_R_factor_gt 0.0218
_refine_ls_shift/su_max 0.001
_refine_ls_shift/su_mean 0.000
_refine_ls_structure_factor_coef Fsqd
_refine_ls_weighting_details 'calc w=1/[\s^2^(Fo^2^)+(0.0308P)^2^+0.0000P] where P=(Fo^2^+2Fc^2^)/3'
_refine_ls_weighting_scheme calc
_refine_ls_wR_factor_gt 0.0508
_refine_ls_wR_factor_ref 0.0510
_reflns_number_gt 3130
_reflns_number_total 3155
_reflns_threshold_expression >2sigma(I)
_cod_data_source_file ja991888y_1.cif
_cod_data_source_block '[Pt(dmpp)2]'
_cod_depositor_comments
;
The following automatic conversions were performed:

'_exptl_crystal_density_meas' value 'not_measure' was changed to '?'
- the value is perceived as not measured.

Automatic conversion script
Id: cif_fix_values 3008 2015-01-20 13:52:24Z robertas 
;
_cod_original_cell_volume 2085.3(13)
_cod_database_code 4116630

loop_
_symmetry_equiv_pos_as_xyz
'x, y, z'
'-x, y, -z+1/2'
'x+1/2, y+1/2, z'
'-x+1/2, y+1/2, -z+1/2'
'-x, -y, -z'
'x, -y, z-1/2'
'-x+1/2, -y+1/2, -z'
'x+1/2, -y+1/2, z-1/2'

loop_
_atom_site_label
_atom_site_type_symbol
_atom_site_fract_x
_atom_site_fract_y
_atom_site_fract_z
_atom_site_U_iso_or_equiv
_atom_site_adp_type
_atom_site_occupancy
_atom_site_symmetry_multiplicity
_atom_site_calc_flag
_atom_site_refinement_flags
Pt Pt 0.0000 0.113724(9) 0.2500 0.01414(5) Uani 1 2 d S
P1 P 0.02575(4) 0.24079(5) 0.13953(5) 0.01826(10) Uani 1 1 d .
P2 P 0.13256(4) -0.00818(5) 0.34178(5) 0.01693(10) Uani 1 1 d .
C1 C -0.06156(19) 0.2561(3) -0.0104(2) 0.0370(6) Uani 1 1 d .
H1A H -0.045(3) 0.313(5) -0.048(4) 0.061(12) Uiso 1 1 d .
H1B H -0.125(3) 0.286(4) -0.028(3) 0.050(10) Uiso 1 1 d .
H1C H -0.080(2) 0.168(4) -0.043(3) 0.037(9) Uiso 1 1 d .
C2 C 0.0563(2) 0.4201(3) 0.1732(3) 0.0353(6) Uani 1 1 d .
H2A H 0.076(3) 0.457(4) 0.128(3) 0.049(10) Uiso 1 1 d .
H2B H 0.116(3) 0.431(5) 0.252(4) 0.056(11) Uiso 1 1 d .
H2C H 0.000(3) 0.469(4) 0.156(3) 0.053(11) Uiso 1 1 d .
C3 C 0.12294(15) 0.1842(2) 0.13307(19) 0.0238(4) Uani 1 1 d .
H3A H 0.100(3) 0.105(3) 0.083(3) 0.027(9) Uiso 1 1 d .
H3B H 0.136(2) 0.258(3) 0.094(3) 0.026(7) Uiso 1 1 d .
C4 C 0.20971(17) 0.1442(3) 0.2454(2) 0.0257(4) Uani 1 1 d .
H4A H 0.228(2) 0.217(3) 0.306(3) 0.022(7) Uiso 1 1 d .
H4B H 0.264(3) 0.156(4) 0.241(3) 0.034(9) Uiso 1 1 d .
C5 C 0.20405(17) 0.0030(3) 0.2854(2) 0.0251(4) Uani 1 1 d .
H5A H 0.270(2) -0.031(3) 0.344(3) 0.029(8) Uiso 1 1 d .
H5B H 0.173(2) -0.062(4) 0.217(3) 0.029(7) Uiso 1 1 d .
C6 C 0.12972(18) -0.1933(2) 0.3512(2) 0.0266(5) Uani 1 1 d .
H6A H 0.188(3) -0.227(4) 0.385(3) 0.042(9) Uiso 1 1 d .
H6D H 0.086(2) -0.232(4) 0.282(3) 0.038(9) Uiso 1 1 d .
H6B H 0.095(2) -0.218(3) 0.389(3) 0.031(8) Uiso 1 1 d .
C7 C 0.22085(16) 0.0309(3) 0.48805(19) 0.0256(4) Uani 1 1 d .
H7D H 0.280(2) -0.022(4) 0.524(3) 0.043(9) Uiso 1 1 d .
H7A H 0.200(2) 0.015(4) 0.533(3) 0.037(9) Uiso 1 1 d .
H7B H 0.239(3) 0.123(3) 0.494(4) 0.041(12) Uiso 1 1 d .

loop_
_atom_site_aniso_label
_atom_site_aniso_U_11
_atom_site_aniso_U_22
_atom_site_aniso_U_33
_atom_site_aniso_U_23
_atom_site_aniso_U_13
_atom_site_aniso_U_12
Pt 0.01242(6) 0.01365(7) 0.01546(7) 0.000 0.00722(5) 0.000
P1 0.0161(2) 0.0180(2) 0.0186(2) 0.00353(19) 0.00846(19) -0.00026(17)
P2 0.0153(2) 0.0171(2) 0.0178(2) 0.00274(19) 0.0089(2) 0.00292(17)
C1 0.0282(12) 0.0490(16) 0.0223(11) 0.0150(12) 0.0068(10) -0.0015(11)
C2 0.0434(15) 0.0193(10) 0.0528(18) 0.0028(12) 0.0328(14) -0.0025(11)
C3 0.0239(9) 0.0289(10) 0.0227(10) 0.0039(9) 0.0155(8) 0.0003(8)
C4 0.0183(9) 0.0335(11) 0.0278(12) 0.0051(10) 0.0144(9) 0.0004(9)
C5 0.0237(10) 0.0278(10) 0.0291(11) 0.0071(9) 0.0179(9) 0.0088(8)
C6 0.0285(11) 0.0180(9) 0.0317(12) 0.0046(9) 0.0157(10) 0.0047(8)
C7 0.0206(10) 0.0291(11) 0.0203(10) 0.0022(9) 0.0072(8) 0.0021(8)

loop_
_atom_type_symbol
_atom_type_description
_atom_type_scat_dispersion_real
_atom_type_scat_dispersion_imag
_atom_type_scat_source
C C 0.0033 0.0016 'International Tables Vol C Tables 4.2.6.8 and 6.1.1.4'
H H 0.0000 0.0000 'International Tables Vol C Tables 4.2.6.8 and 6.1.1.4'
P P 0.1023 0.0942 'International Tables Vol C Tables 4.2.6.8 and 6.1.1.4'
Pt Pt -1.7033 8.3905 'International Tables Vol C Tables 4.2.6.8 and 6.1.1.4'

loop_
_geom_angle_atom_site_label_1
_geom_angle_atom_site_label_2
_geom_angle_atom_site_label_3
_geom_angle
_geom_angle_site_symmetry_1
_geom_angle_site_symmetry_3
P2 Pt P2 115.85(4) 2 .
P2 Pt P1 114.73(3) 2 .
P2 Pt P1 99.75(3) . .
P2 Pt P1 99.74(3) 2 2
P2 Pt P1 114.73(3) . 2
P1 Pt P1 112.82(4) . 2
C2 P1 C3 99.68(12) . .
C2 P1 C1 99.31(15) . .
C3 P1 C1 98.34(13) . .
C2 P1 Pt 119.22(10) . .
C3 P1 Pt 114.80(8) . .
C1 P1 Pt 121.39(10) . .
C6 P2 C5 98.42(11) . .
C6 P2 C7 99.41(12) . .
C5 P2 C7 99.23(12) . .
C6 P2 Pt 120.76(8) . .
C5 P2 Pt 115.51(8) . .
C7 P2 Pt 119.37(8) . .
C4 C3 P1 114.64(16) . .
C5 C4 C3 113.7(2) . .
C4 C5 P2 115.19(16) . .

loop_
_geom_bond_atom_site_label_1
_geom_bond_atom_site_label_2
_geom_bond_distance
_geom_bond_site_symmetry_2
Pt P2 2.2709(8) 2
Pt P2 2.2709(8) .
Pt P1 2.2721(8) .
Pt P1 2.2723(8) 2
P1 C2 1.838(3) .
P1 C3 1.840(2) .
P1 C1 1.841(3) .
P2 C6 1.839(3) .
P2 C5 1.840(2) .
P2 C7 1.841(2) .
C3 C4 1.537(3) .
C4 C5 1.536(4) .
